data_7107280
loop_
_publ_author_name
'Jia Luo'
'Julia Khusnutdinova'
'Nigam Rath'
'Liviu Mirica'

_publ_section_title
;
 Unsupported d<sup>8</sup>-d<sup>8</sup> interactions in cationic
 Pd<sup>II</sup> and Pt<sup>II</sup> complexes: Evidence for a significant
 metal-metal bonding character
;
_journal_name_full 'Chem. Commun.'
_journal_page_first 1532
_journal_paper_doi 10.1039/c1cc15420f
_journal_volume 48
_journal_year 2012
_chemical_formula_sum 'C18 H17 F6 N3 O6 Pd S4'
_chemical_formula_weight 719.99
_chemical_name_systematic
;
?
;
_space_group_IT_number 14
_symmetry_cell_setting monoclinic
_symmetry_space_group_name_Hall '-P 2ybc'
_symmetry_space_group_name_H-M 'P 1 21/c 1'
_atom_sites_solution_hydrogens geom
_atom_sites_solution_primary direct
_atom_sites_solution_secondary difmap
_audit_creation_method SHELXL-97
_cell_angle_alpha 90.00
_cell_angle_beta 112.870(2)
_cell_angle_gamma 90.00
_cell_formula_units_Z 4
_cell_length_a 12.3492(5)
_cell_length_b 17.5047(6)
_cell_length_c 12.2940(5)
_cell_measurement_reflns_used 9811
_cell_measurement_temperature 100(2)
_cell_measurement_theta_max 34.17
_cell_measurement_theta_min 2.30
_cell_volume 2448.67(17)
_computing_cell_refinement 'Bruker SAINT'
_computing_data_collection 'Bruker APEX2'
_computing_data_reduction 'Bruker SAINT'
_computing_molecular_graphics 'Bruker SHELXTL'
_computing_publication_material 'Bruker SHELXTL'
_computing_structure_refinement 'SHELXL-97 (Sheldrick, 2008)'
_computing_structure_solution 'SHELXS-97 (Sheldrick, 2008)'
_diffrn_ambient_temperature 100(2)
_diffrn_measured_fraction_theta_full 1.000
_diffrn_measured_fraction_theta_max 0.995
_diffrn_measurement_device_type 'Bruker APEX-II CCD'
_diffrn_measurement_method '\f and \w scans'
_diffrn_radiation_monochromator graphite
_diffrn_radiation_source 'fine-focus sealed tube'
_diffrn_radiation_type MoK\a
_diffrn_radiation_wavelength 0.71073
_diffrn_reflns_av_R_equivalents 0.0302
_diffrn_reflns_av_sigmaI/netI 0.0251
_diffrn_reflns_limit_h_max 19
_diffrn_reflns_limit_h_min -19
_diffrn_reflns_limit_k_max 27
_diffrn_reflns_limit_k_min -25
_diffrn_reflns_limit_l_max 19
_diffrn_reflns_limit_l_min -19
_diffrn_reflns_number 52737
_diffrn_reflns_theta_full 25.00
_diffrn_reflns_theta_max 34.30
_diffrn_reflns_theta_min 2.13
_exptl_absorpt_coefficient_mu 1.187
_exptl_absorpt_correction_T_max 0.8282
_exptl_absorpt_correction_T_min 0.7238
_exptl_absorpt_correction_type multi-scan
_exptl_absorpt_process_details 'sadabs v2008/1'
_exptl_crystal_colour brown
_exptl_crystal_density_diffrn 1.953
_exptl_crystal_density_meas ?
_exptl_crystal_density_method 'not measured'
_exptl_crystal_description rectangular
_exptl_crystal_F_000 1432
_exptl_crystal_size_max 0.29
_exptl_crystal_size_mid 0.26
_exptl_crystal_size_min 0.17
_refine_diff_density_max 1.437
_refine_diff_density_min -0.949
_refine_diff_density_rms 0.107
_refine_ls_extinction_method none
_refine_ls_goodness_of_fit_ref 1.026
_refine_ls_hydrogen_treatment constr
_refine_ls_matrix_type full
_refine_ls_number_parameters 348
_refine_ls_number_reflns 10171
_refine_ls_number_restraints 0
_refine_ls_restrained_S_all 1.026
_refine_ls_R_factor_all 0.0419
_refine_ls_R_factor_gt 0.0323
_refine_ls_shift/su_max 0.003
_refine_ls_shift/su_mean 0.000
_refine_ls_structure_factor_coef Fsqd
_refine_ls_weighting_details 'calc w=1/[\s^2^(Fo^2^)+(0.0429P)^2^+2.6650P] where P=(Fo^2^+2Fc^2^)/3'
_refine_ls_weighting_scheme calc
_refine_ls_wR_factor_gt 0.0816
_refine_ls_wR_factor_ref 0.0877
_reflns_number_gt 8530
_reflns_number_total 10171
_reflns_threshold_expression >2sigma(I)
_cod_data_source_file c1cc15420f.txt
_cod_data_source_block l23710
_cod_depositor_comments
;
The following automatic conversions were performed:

'_exptl_crystal_density_meas' value 'no' was changed to '?' - the
value is perceived as not measured.

Automatic conversion script
Id: cif_fix_values 3008 2015-01-20 13:52:24Z robertas 
;
_cod_original_cell_volume 2448.67(16)
_cod_original_sg_symbol_H-M P2(1)/c
_cod_database_code 7107280

loop_
_symmetry_equiv_pos_as_xyz
'x, y, z'
'-x, y+1/2, -z+1/2'
'-x, -y, -z'
'x, -y-1/2, z-1/2'

loop_
_atom_site_label
_atom_site_type_symbol
_atom_site_fract_x
_atom_site_fract_y
_atom_site_fract_z
_atom_site_U_iso_or_equiv
_atom_site_adp_type
_atom_site_occupancy
_atom_site_symmetry_multiplicity
_atom_site_calc_flag
_atom_site_refinement_flags
_atom_site_disorder_assembly
_atom_site_disorder_group
Pd1 Pd 0.628757(11) 0.511408(7) 1.017375(11) 0.01538(4) Uani 1 1 d . . .
S1 S 0.65441(4) 0.63360(3) 1.09817(4) 0.02150(9) Uani 1 1 d . . .
S2 S 0.64554(4) 0.40202(2) 0.91808(4) 0.02134(9) Uani 1 1 d . . .
S3 S 0.26642(4) 0.37674(3) 0.52697(4) 0.02109(9) Uani 1 1 d . . .
S4 S 0.26779(5) 0.79373(4) 0.85420(6) 0.01895(13) Uani 0.946(3) 1 d P A 1
S4' S 0.2580(9) 0.7715(8) 0.8204(12) 0.01895(13) Uani 0.054(3) 1 d P A 2
F1 F 0.11971(15) 0.44538(10) 0.60033(16) 0.0445(4) Uani 1 1 d . . .
F2 F 0.04934(15) 0.34675(11) 0.49258(19) 0.0541(5) Uani 1 1 d . . .
F3 F 0.07337(16) 0.45166(12) 0.41323(17) 0.0577(5) Uani 1 1 d . . .
F4 F 0.11727(14) 0.68045(8) 0.78322(15) 0.0381(3) Uani 1 1 d . A .
F5 F 0.05863(17) 0.77499(11) 0.8574(2) 0.0542(5) Uani 1 1 d . A .
F6 F 0.06024(14) 0.78403(11) 0.68328(16) 0.0489(4) Uani 1 1 d . A .
O1 O 0.24789(14) 0.33497(9) 0.42068(14) 0.0277(3) Uani 1 1 d . . .
O2 O 0.3018(2) 0.33029(11) 0.63057(16) 0.0443(5) Uani 1 1 d . . .
O3 O 0.32977(15) 0.44700(10) 0.54057(19) 0.0383(4) Uani 1 1 d . . .
O4 O 0.31648(17) 0.75756(10) 0.96764(15) 0.0359(4) Uani 1 1 d . . .
O5 O 0.31653(14) 0.76948(9) 0.77121(15) 0.0299(3) Uani 1 1 d . . .
O6 O 0.25038(17) 0.87499(9) 0.85612(16) 0.0335(4) Uani 1 1 d . . .
N1 N 0.58087(12) 0.56441(8) 0.86151(13) 0.0137(2) Uani 1 1 d . . .
N2 N 0.83436(13) 0.53320(10) 1.03163(14) 0.0200(3) Uani 1 1 d . . .
N3 N 0.67953(14) 0.45814(10) 1.17464(14) 0.0197(3) Uani 1 1 d . . .
C1 C 0.57139(15) 0.52458(9) 0.76395(15) 0.0161(3) Uani 1 1 d . . .
C2 C 0.55222(16) 0.56093(11) 0.65865(16) 0.0205(3) Uani 1 1 d . . .
H2A H 0.5482 0.5323 0.5915 0.025 Uiso 1 1 calc R . .
C3 C 0.53887(17) 0.63953(11) 0.65171(17) 0.0223(3) Uani 1 1 d . . .
H3A H 0.5250 0.6653 0.5795 0.027 Uiso 1 1 calc R . .
C4 C 0.54586(16) 0.67998(10) 0.75019(17) 0.0205(3) Uani 1 1 d . . .
H4A H 0.5355 0.7338 0.7462 0.025 Uiso 1 1 calc R . .
C5 C 0.56811(15) 0.64170(9) 0.85481(15) 0.0156(3) Uani 1 1 d . . .
C6 C 0.57356(17) 0.68322(10) 0.96198(17) 0.0197(3) Uani 1 1 d . . .
H6A H 0.4924 0.6923 0.9564 0.024 Uiso 1 1 calc R . .
H6B H 0.6106 0.7337 0.9641 0.024 Uiso 1 1 calc R . .
C7 C 0.80853(18) 0.65032(12) 1.11842(19) 0.0256(4) Uani 1 1 d . . .
H7A H 0.8210 0.7058 1.1129 0.031 Uiso 1 1 calc R . .
H7B H 0.8608 0.6333 1.1985 0.031 Uiso 1 1 calc R . .
C8 C 0.84214(16) 0.60902(12) 1.02847(17) 0.0219(3) Uani 1 1 d . . .
C9 C 0.86681(19) 0.64570(14) 0.9410(2) 0.0297(4) Uani 1 1 d . . .
H9A H 0.8744 0.6997 0.9410 0.036 Uiso 1 1 calc R . .
C10 C 0.88010(19) 0.60145(15) 0.8532(2) 0.0320(5) Uani 1 1 d . . .
H10A H 0.8998 0.6249 0.7937 0.038 Uiso 1 1 calc R . .
C11 C 0.86450(18) 0.52269(14) 0.85257(19) 0.0284(4) Uani 1 1 d . . .
H11A H 0.8707 0.4917 0.7918 0.034 Uiso 1 1 calc R . .
C12 C 0.83962(16) 0.49093(12) 0.94319(17) 0.0216(3) Uani 1 1 d . . .
C13 C 0.80196(18) 0.40923(12) 0.94384(19) 0.0256(4) Uani 1 1 d . . .
H13A H 0.8496 0.3857 1.0210 0.031 Uiso 1 1 calc R . .
H13B H 0.8168 0.3804 0.8817 0.031 Uiso 1 1 calc R . .
C14 C 0.57583(17) 0.43956(10) 0.77118(17) 0.0209(3) Uani 1 1 d . . .
H14A H 0.6183 0.4204 0.7230 0.025 Uiso 1 1 calc R . .
H14B H 0.4945 0.4196 0.7359 0.025 Uiso 1 1 calc R . .
C15 C 0.71265(16) 0.42937(11) 1.26399(17) 0.0198(3) Uani 1 1 d . . .
C16 C 0.75459(18) 0.39194(11) 1.37789(16) 0.0215(3) Uani 1 1 d . . .
H16A H 0.7221 0.3402 1.3690 0.032 Uiso 1 1 calc R . .
H16B H 0.7294 0.4211 1.4321 0.032 Uiso 1 1 calc R . .
H16C H 0.8406 0.3893 1.4098 0.032 Uiso 1 1 calc R . .
C17 C 0.11962(19) 0.40696(14) 0.5067(2) 0.0304(4) Uani 1 1 d . . .
C18 C 0.1181(2) 0.75690(13) 0.7918(2) 0.0301(4) Uani 1 1 d . . .

loop_
_atom_site_aniso_label
_atom_site_aniso_U_11
_atom_site_aniso_U_22
_atom_site_aniso_U_33
_atom_site_aniso_U_23
_atom_site_aniso_U_13
_atom_site_aniso_U_12
Pd1 0.01553(6) 0.01731(6) 0.01368(6) 0.00279(4) 0.00609(4) -0.00016(4)
S1 0.0250(2) 0.0247(2) 0.01555(18) -0.00370(15) 0.00862(16) -0.00119(16)
S2 0.0263(2) 0.01455(17) 0.0231(2) 0.00332(15) 0.00954(17) 0.00129(15)
S3 0.02045(19) 0.02072(19) 0.0192(2) -0.00198(15) 0.00449(16) 0.00303(15)
S4 0.0233(2) 0.0161(3) 0.0173(3) 0.0015(2) 0.00773(18) 0.00314(17)
S4' 0.0233(2) 0.0161(3) 0.0173(3) 0.0015(2) 0.00773(18) 0.00314(17)
F1 0.0468(9) 0.0425(8) 0.0577(10) -0.0178(7) 0.0353(8) -0.0007(7)
F2 0.0341(8) 0.0510(10) 0.0849(14) -0.0244(10) 0.0317(9) -0.0174(7)
F3 0.0468(10) 0.0651(12) 0.0497(10) 0.0137(9) 0.0063(8) 0.0342(9)
F4 0.0401(8) 0.0313(7) 0.0443(9) -0.0002(6) 0.0178(7) -0.0084(6)
F5 0.0505(10) 0.0521(10) 0.0828(14) 0.0028(9) 0.0510(10) 0.0055(8)
F6 0.0287(7) 0.0594(11) 0.0458(9) 0.0204(8) 0.0003(7) 0.0017(7)
O1 0.0333(8) 0.0285(7) 0.0230(7) -0.0052(6) 0.0127(6) 0.0029(6)
O2 0.0629(13) 0.0410(10) 0.0229(8) 0.0084(7) 0.0099(8) 0.0219(9)
O3 0.0299(8) 0.0313(8) 0.0581(12) -0.0144(8) 0.0218(8) -0.0076(6)
O4 0.0473(10) 0.0296(8) 0.0235(8) 0.0069(6) 0.0058(7) 0.0040(7)
O5 0.0301(8) 0.0292(7) 0.0364(9) -0.0074(6) 0.0197(7) -0.0014(6)
O6 0.0525(10) 0.0185(6) 0.0355(9) 0.0017(6) 0.0237(8) 0.0040(6)
N1 0.0131(6) 0.0141(5) 0.0136(6) 0.0005(4) 0.0047(5) 0.0003(4)
N2 0.0144(6) 0.0256(7) 0.0181(7) 0.0028(6) 0.0043(5) 0.0015(5)
N3 0.0166(6) 0.0251(7) 0.0180(7) 0.0046(6) 0.0072(5) -0.0006(5)
C1 0.0159(7) 0.0161(7) 0.0159(7) -0.0012(5) 0.0055(6) -0.0008(5)
C2 0.0211(8) 0.0255(8) 0.0137(7) -0.0001(6) 0.0055(6) -0.0020(6)
C3 0.0213(8) 0.0261(8) 0.0172(8) 0.0067(6) 0.0049(6) -0.0011(6)
C4 0.0197(8) 0.0178(7) 0.0229(8) 0.0048(6) 0.0072(7) 0.0000(6)
C5 0.0143(6) 0.0153(6) 0.0171(7) 0.0009(5) 0.0060(6) 0.0003(5)
C6 0.0218(8) 0.0170(7) 0.0210(8) -0.0026(6) 0.0092(7) 0.0010(6)
C7 0.0215(8) 0.0249(8) 0.0239(9) -0.0037(7) 0.0016(7) -0.0045(7)
C8 0.0141(7) 0.0268(8) 0.0209(8) 0.0013(7) 0.0024(6) -0.0032(6)
C9 0.0228(9) 0.0333(10) 0.0277(10) 0.0074(8) 0.0040(8) -0.0093(8)
C10 0.0218(9) 0.0495(13) 0.0233(9) 0.0092(9) 0.0074(8) -0.0081(9)
C11 0.0188(8) 0.0461(12) 0.0198(8) 0.0015(8) 0.0070(7) 0.0008(8)
C12 0.0140(7) 0.0298(9) 0.0193(8) 0.0024(7) 0.0046(6) 0.0042(6)
C13 0.0238(9) 0.0265(9) 0.0242(9) 0.0021(7) 0.0067(7) 0.0093(7)
C14 0.0240(8) 0.0165(7) 0.0191(8) -0.0023(6) 0.0051(7) 0.0006(6)
C15 0.0182(7) 0.0222(8) 0.0192(8) 0.0009(6) 0.0075(6) -0.0006(6)
C16 0.0248(8) 0.0227(8) 0.0155(7) 0.0028(6) 0.0062(6) 0.0025(6)
C17 0.0230(9) 0.0327(10) 0.0355(11) -0.0068(9) 0.0114(8) 0.0012(8)
C18 0.0279(10) 0.0326(10) 0.0327(11) 0.0082(8) 0.0151(9) 0.0036(8)

loop_
_atom_type_symbol
_atom_type_description
_atom_type_scat_dispersion_real
_atom_type_scat_dispersion_imag
_atom_type_scat_source
C C 0.0033 0.0016 'International Tables Vol C Tables 4.2.6.8 and 6.1.1.4'
H H 0.0000 0.0000 'International Tables Vol C Tables 4.2.6.8 and 6.1.1.4'
N N 0.0061 0.0033 'International Tables Vol C Tables 4.2.6.8 and 6.1.1.4'
O O 0.0106 0.0060 'International Tables Vol C Tables 4.2.6.8 and 6.1.1.4'
F F 0.0171 0.0103 'International Tables Vol C Tables 4.2.6.8 and 6.1.1.4'
S S 0.1246 0.1234 'International Tables Vol C Tables 4.2.6.8 and 6.1.1.4'
Pd Pd -0.9988 1.0072 'International Tables Vol C Tables 4.2.6.8 and 6.1.1.4'

loop_
_geom_angle_atom_site_label_1
_geom_angle_atom_site_label_2
_geom_angle_atom_site_label_3
_geom_angle
_geom_angle_site_symmetry_3
N1 Pd1 N3 179.14(6) .
N1 Pd1 S2 86.13(4) .
N3 Pd1 S2 93.71(5) .
N1 Pd1 S1 85.59(4) .
N3 Pd1 S1 94.35(5) .
S2 Pd1 S1 163.060(18) .
N1 Pd1 N2 84.87(5) .
N3 Pd1 N2 94.27(6) .
S2 Pd1 N2 82.38(4) .
S1 Pd1 N2 82.19(4) .
N1 Pd1 Pd1 91.29(4) 3_667
N3 Pd1 Pd1 89.57(4) 3_667
S2 Pd1 Pd1 96.831(14) 3_667
S1 Pd1 Pd1 98.103(14) 3_667
N2 Pd1 Pd1 176.12(4) 3_667
C6 S1 C7 102.64(9) .
C6 S1 Pd1 96.43(6) .
C7 S1 Pd1 99.53(7) .
C14 S2 C13 102.08(10) .
C14 S2 Pd1 96.95(6) .
C13 S2 Pd1 98.94(7) .
O2 S3 O3 114.87(13) .
O2 S3 O1 114.00(11) .
O3 S3 O1 115.48(11) .
O2 S3 C17 103.43(13) .
O3 S3 C17 103.74(11) .
O1 S3 C17 103.09(10) .
O4 S4 O5 115.31(11) .
O4 S4 O6 115.41(12) .
O5 S4 O6 114.22(10) .
O4 S4 C18 103.09(11) .
O5 S4 C18 103.49(11) .
O6 S4 C18 102.87(11) .
O5 S4' C18 137.1(12) .
O5 S4' O4 118.9(8) .
C18 S4' O4 100.5(6) .
O5 S4' O6 105.2(8) .
C18 S4' O6 93.2(6) .
O4 S4' O6 85.9(7) .
S4 O4 S4' 18.0(5) .
S4' O5 S4 20.0(8) .
S4 O6 S4' 11.6(4) .
C1 N1 C5 119.39(15) .
C1 N1 Pd1 120.12(11) .
C5 N1 Pd1 120.21(11) .
C8 N2 C12 120.04(17) .
C8 N2 Pd1 103.43(12) .
C12 N2 Pd1 103.12(12) .
C15 N3 Pd1 177.12(16) .
N1 C1 C2 121.28(16) .
N1 C1 C14 118.25(15) .
C2 C1 C14 120.39(16) .
C1 C2 C3 119.32(17) .
C1 C2 H2A 120.3 .
C3 C2 H2A 120.3 .
C4 C3 C2 119.47(17) .
C4 C3 H3A 120.3 .
C2 C3 H3A 120.3 .
C3 C4 C5 119.47(17) .
C3 C4 H4A 120.3 .
C5 C4 H4A 120.3 .
N1 C5 C4 121.03(16) .
N1 C5 C6 117.99(15) .
C4 C5 C6 120.93(16) .
C5 C6 S1 113.96(12) .
C5 C6 H6A 108.8 .
S1 C6 H6A 108.8 .
C5 C6 H6B 108.8 .
S1 C6 H6B 108.8 .
H6A C6 H6B 107.7 .
C8 C7 S1 112.86(13) .
C8 C7 H7A 109.0 .
S1 C7 H7A 109.0 .
C8 C7 H7B 109.0 .
S1 C7 H7B 109.0 .
H7A C7 H7B 107.8 .
N2 C8 C9 121.7(2) .
N2 C8 C7 114.37(17) .
C9 C8 C7 123.6(2) .
C8 C9 C10 118.2(2) .
C8 C9 H9A 120.9 .
C10 C9 H9A 120.9 .
C9 C10 C11 119.9(2) .
C9 C10 H10A 120.0 .
C11 C10 H10A 120.0 .
C12 C11 C10 117.9(2) .
C12 C11 H11A 121.1 .
C10 C11 H11A 121.1 .
N2 C12 C11 121.9(2) .
N2 C12 C13 114.12(17) .
C11 C12 C13 123.54(19) .
C12 C13 S2 111.77(13) .
C12 C13 H13A 109.3 .
S2 C13 H13A 109.3 .
C12 C13 H13B 109.3 .
S2 C13 H13B 109.3 .
H13A C13 H13B 107.9 .
C1 C14 S2 114.67(13) .
C1 C14 H14A 108.6 .
S2 C14 H14A 108.6 .
C1 C14 H14B 108.6 .
S2 C14 H14B 108.6 .
H14A C14 H14B 107.6 .
N3 C15 C16 179.5(2) .
C15 C16 H16A 109.5 .
C15 C16 H16B 109.5 .
H16A C16 H16B 109.5 .
C15 C16 H16C 109.5 .
H16A C16 H16C 109.5 .
H16B C16 H16C 109.5 .
F3 C17 F1 107.9(2) .
F3 C17 F2 108.4(2) .
F1 C17 F2 107.1(2) .
F3 C17 S3 111.34(17) .
F1 C17 S3 111.33(16) .
F2 C17 S3 110.70(16) .
F5 C18 F6 108.5(2) .
F5 C18 F4 107.32(19) .
F6 C18 F4 107.0(2) .
F5 C18 S4' 128.2(6) .
F6 C18 S4' 105.6(4) .
F4 C18 S4' 98.5(5) .
F5 C18 S4 111.80(19) .
F6 C18 S4 110.90(15) .
F4 C18 S4 111.18(15) .
S4' C18 S4 17.2(5) .

loop_
_geom_bond_atom_site_label_1
_geom_bond_atom_site_label_2
_geom_bond_distance
_geom_bond_site_symmetry_2
Pd1 N1 2.0004(14) .
Pd1 N3 2.0146(16) .
Pd1 S2 2.3230(5) .
Pd1 S1 2.3275(5) .
Pd1 N2 2.5054(16) .
Pd1 Pd1 3.0657(3) 3_667
S1 C6 1.8043(19) .
S1 C7 1.844(2) .
S2 C14 1.796(2) .
S2 C13 1.836(2) .
S3 O2 1.4288(18) .
S3 O3 1.4321(18) .
S3 O1 1.4360(15) .
S3 C17 1.810(2) .
S4 O4 1.4337(17) .
S4 O5 1.4355(17) .
S4 O6 1.4402(17) .
S4 C18 1.822(2) .
S4' O5 1.108(11) .
S4' C18 1.644(10) .
S4' O4 1.686(13) .
S4' O6 1.875(15) .
F1 C17 1.333(3) .
F2 C17 1.333(3) .
F3 C17 1.322(3) .
F4 C18 1.342(3) .
F5 C18 1.323(3) .
F6 C18 1.332(3) .
N1 C1 1.352(2) .
N1 C5 1.361(2) .
N2 C8 1.332(3) .
N2 C12 1.338(3) .
N3 C15 1.131(2) .
C1 C2 1.378(2) .
C1 C14 1.491(2) .
C2 C3 1.384(3) .
C2 H2A 0.9500 .
C3 C4 1.376(3) .
C3 H3A 0.9500 .
C4 C5 1.380(2) .
C4 H4A 0.9500 .
C5 C6 1.483(2) .
C6 H6A 0.9900 .
C6 H6B 0.9900 .
C7 C8 1.508(3) .
C7 H7A 0.9900 .
C7 H7B 0.9900 .
C8 C9 1.384(3) .
C9 C10 1.389(4) .
C9 H9A 0.9500 .
C10 C11 1.392(4) .
C10 H10A 0.9500 .
C11 C12 1.382(3) .
C11 H11A 0.9500 .
C12 C13 1.505(3) .
C13 H13A 0.9900 .
C13 H13B 0.9900 .
C14 H14A 0.9900 .
C14 H14B 0.9900 .
C15 C16 1.447(3) .
C16 H16A 0.9800 .
C16 H16B 0.9800 .
C16 H16C 0.9800 .

loop_
_geom_torsion_atom_site_label_1
_geom_torsion_atom_site_label_2
_geom_torsion_atom_site_label_3
_geom_torsion_atom_site_label_4
_geom_torsion
_geom_torsion_site_symmetry_1
N1 Pd1 S1 C6 15.54(7) .
N3 Pd1 S1 C6 -165.32(8) .
S2 Pd1 S1 C6 76.48(9) .
N2 Pd1 S1 C6 100.96(7) .
Pd1 Pd1 S1 C6 -75.14(6) 3_667
N1 Pd1 S1 C7 -88.48(8) .
N3 Pd1 S1 C7 90.66(8) .
S2 Pd1 S1 C7 -27.53(10) .
N2 Pd1 S1 C7 -3.06(8) .
Pd1 Pd1 S1 C7 -179.15(7) 3_667
N1 Pd1 S2 C14 -10.92(8) .
N3 Pd1 S2 C14 169.93(8) .
S1 Pd1 S2 C14 -71.79(9) .
N2 Pd1 S2 C14 -96.26(8) .
Pd1 Pd1 S2 C14 79.91(7) 3_667
N1 Pd1 S2 C13 92.52(8) .
N3 Pd1 S2 C13 -86.63(8) .
S1 Pd1 S2 C13 31.65(10) .
N2 Pd1 S2 C13 7.19(8) .
Pd1 Pd1 S2 C13 -176.64(7) 3_667
O5 S4 O4 S4' -46.9(11) .
O6 S4 O4 S4' 176.5(11) .
C18 S4 O4 S4' 65.2(11) .
O5 S4' O4 S4 102.6(16) .
C18 S4' O4 S4 -94.9(12) .
O6 S4' O4 S4 -2.4(8) .
C18 S4' O5 S4 144(2) .
O4 S4' O5 S4 -61.4(14) .
O6 S4' O5 S4 32.3(10) .
O4 S4 O5 S4' 90.2(14) .
O6 S4 O5 S4' -132.6(14) .
C18 S4 O5 S4' -21.5(14) .
O4 S4 O6 S4' -175.2(15) .
O5 S4 O6 S4' 47.7(15) .
C18 S4 O6 S4' -63.7(15) .
O5 S4' O6 S4 -115.1(19) .
C18 S4' O6 S4 104.0(16) .
O4 S4' O6 S4 3.7(12) .
N3 Pd1 N1 C1 81(4) .
S2 Pd1 N1 C1 2.09(12) .
S1 Pd1 N1 C1 167.30(13) .
N2 Pd1 N1 C1 84.77(13) .
Pd1 Pd1 N1 C1 -94.67(12) 3_667
N3 Pd1 N1 C5 -93(4) .
S2 Pd1 N1 C5 -171.89(12) .
S1 Pd1 N1 C5 -6.68(12) .
N2 Pd1 N1 C5 -89.21(13) .
Pd1 Pd1 N1 C5 91.35(12) 3_667
N1 Pd1 N2 C8 60.88(13) .
N3 Pd1 N2 C8 -119.17(13) .
S2 Pd1 N2 C8 147.65(12) .
S1 Pd1 N2 C8 -25.36(12) .
Pd1 Pd1 N2 C8 69.2(6) 3_667
N1 Pd1 N2 C12 -64.86(12) .
N3 Pd1 N2 C12 115.09(13) .
S2 Pd1 N2 C12 21.91(12) .
S1 Pd1 N2 C12 -151.09(12) .
Pd1 Pd1 N2 C12 -56.6(6) 3_667
N1 Pd1 N3 C15 18(7) .
S2 Pd1 N3 C15 97(3) .
S1 Pd1 N3 C15 -68(3) .
N2 Pd1 N3 C15 14(3) .
Pd1 Pd1 N3 C15 -166(3) 3_667
C5 N1 C1 C2 1.8(2) .
Pd1 N1 C1 C2 -172.25(13) .
C5 N1 C1 C14 -175.02(15) .
Pd1 N1 C1 C14 10.9(2) .
N1 C1 C2 C3 -2.0(3) .
C14 C1 C2 C3 174.75(17) .
C1 C2 C3 C4 0.5(3) .
C2 C3 C4 C5 1.1(3) .
C1 N1 C5 C4 -0.1(2) .
Pd1 N1 C5 C4 173.92(13) .
C1 N1 C5 C6 177.23(15) .
Pd1 N1 C5 C6 -8.7(2) .
C3 C4 C5 N1 -1.3(3) .
C3 C4 C5 C6 -178.60(17) .
N1 C5 C6 S1 24.4(2) .
C4 C5 C6 S1 -158.22(14) .
C7 S1 C6 C5 76.85(15) .
Pd1 S1 C6 C5 -24.46(13) .
C6 S1 C7 C8 -68.89(16) .
Pd1 S1 C7 C8 29.97(15) .
C12 N2 C8 C9 -6.2(3) .
Pd1 N2 C8 C9 -120.27(17) .
C12 N2 C8 C7 167.18(16) .
Pd1 N2 C8 C7 53.12(17) .
S1 C7 C8 N2 -61.8(2) .
S1 C7 C8 C9 111.46(19) .
N2 C8 C9 C10 1.9(3) .
C7 C8 C9 C10 -170.89(19) .
C8 C9 C10 C11 2.2(3) .
C9 C10 C11 C12 -2.1(3) .
C8 N2 C12 C11 6.4(3) .
Pd1 N2 C12 C11 120.65(17) .
C8 N2 C12 C13 -166.48(16) .
Pd1 N2 C12 C13 -52.26(17) .
C10 C11 C12 N2 -2.3(3) .
C10 C11 C12 C13 169.96(19) .
N2 C12 C13 S2 65.3(2) .
C11 C12 C13 S2 -107.4(2) .
C14 S2 C13 C12 63.70(16) .
Pd1 S2 C13 C12 -35.45(15) .
N1 C1 C14 S2 -21.8(2) .
C2 C1 C14 S2 161.35(15) .
C13 S2 C14 C1 -81.35(15) .
Pd1 S2 C14 C1 19.38(14) .
Pd1 N3 C15 C16 -130(27) .
O2 S3 C17 F3 179.58(18) .
O3 S3 C17 F3 59.3(2) .
O1 S3 C17 F3 -61.42(19) .
O2 S3 C17 F1 59.2(2) .
O3 S3 C17 F1 -61.1(2) .
O1 S3 C17 F1 178.16(17) .
O2 S3 C17 F2 -59.8(2) .
O3 S3 C17 F2 179.97(18) .
O1 S3 C17 F2 59.2(2) .
O5 S4' C18 F5 -166.9(11) .
O4 S4' C18 F5 35.9(8) .
O6 S4' C18 F5 -50.5(6) .
O5 S4' C18 F6 -37.3(14) .
O4 S4' C18 F6 165.5(5) .
O6 S4' C18 F6 79.2(5) .
O5 S4' C18 F4 73.0(13) .
O4 S4' C18 F4 -84.1(6) .
O6 S4' C18 F4 -170.5(3) .
O5 S4' C18 S4 -148(2) .
O4 S4' C18 S4 54.9(10) .
O6 S4' C18 S4 -31.5(8) .
O4 S4 C18 F5 60.21(19) .
O5 S4 C18 F5 -179.31(16) .
O6 S4 C18 F5 -60.12(18) .
O4 S4 C18 F6 -178.59(17) .
O5 S4 C18 F6 -58.11(19) .
O6 S4 C18 F6 61.08(19) .
O4 S4 C18 F4 -59.71(19) .
O5 S4 C18 F4 60.77(18) .
O6 S4 C18 F4 179.96(16) .
O4 S4 C18 S4' -103.8(11) .
O5 S4 C18 S4' 16.7(11) .
O6 S4 C18 S4' 135.8(11) .
